data_8100115
loop_
_publ_author_name
'Zeller, Matthias'
'Hunter, Allen D.'

_publ_section_title
;
Crystal structure of molybdenum and tungsten trans-bis-(dinitrogen)-bis
{bis(di(p-ethylbenzene)phosphino)ethane} toluene solvate, 
M(C~34~H~40~P~2~)~2~(N~2~)~2~ &#x00B7; C~7~H~8~ (M = Mo, W)
;
_journal_issue 3
_journal_name_full 'Zeitschrift f\"ur Kristallographie - New Crystal Structures'
_journal_page_first 249
_journal_page_last 254
_journal_volume 219
_journal_year 2004
_chemical_formula_sum 'C75 H88 Mo N4 P4'
_chemical_formula_weight 1265.31
_chemical_name_common
;
trans-Bis(dinitrogen)bis{bis(di(p-ethylbenzene)phosphino)ethane}molybdenum
;
_space_group_IT_number 2
_symmetry_cell_setting triclinic
_symmetry_space_group_name_Hall '-P 1'
_symmetry_space_group_name_H-M 'P -1'
_cell_angle_alpha 83.9940(10)
_cell_angle_beta 87.3900(10)
_cell_angle_gamma 85.3530(10)
_cell_formula_units_Z 2
_cell_length_a 9.9074(5)
_cell_length_b 13.2327(7)
_cell_length_c 25.1210(13)
_cell_measurement_temperature 100(2)
_cell_volume 3262.3(3)
_diffrn_ambient_temperature 100(2)
_exptl_crystal_density_diffrn 1.288
_cod_database_code 8100115

loop_
_symmetry_equiv_pos_as_xyz
'x, y, z'
'-x, -y, -z'

loop_
_atom_site_label
_atom_site_type_symbol
_atom_site_fract_x
_atom_site_fract_y
_atom_site_fract_z
_atom_site_U_iso_or_equiv
_atom_site_adp_type
_atom_site_occupancy
_atom_site_symmetry_multiplicity
_atom_site_Wyckoff_symbol
_atom_site_calc_flag
_atom_site_refinement_flags
_atom_site_disorder_assembly
_atom_site_disorder_group
Mo1 Mo 1.0000 0.0000 1.0000 0.01049(5) Uani 1 1 a d S . .
Mo2 Mo 0.5000 0.5000 0.5000 0.01216(5) Uani 1 1 h d S . .
P4 P 0.38243(4) 0.48097(3) 0.418317(18) 0.01427(9) Uani 1 2 i d . . .
P1 P 0.81711(4) 0.00178(3) 0.937505(17) 0.01236(9) Uani 1 2 i d . . .
P2 P 1.13189(4) 0.13312(3) 0.952688(17) 0.01225(9) Uani 1 2 i d . . .
P3 P 0.67479(4) 0.60954(3) 0.461252(18) 0.01369(9) Uani 1 2 i d . . .
N1 N 1.12210(15) -0.10262(11) 0.96169(6) 0.0150(3) Uani 1 2 i d . . .
N3 N 0.64004(16) 0.38280(12) 0.48990(6) 0.0181(3) Uani 1 2 i d . . .
C61 C 0.76712(17) 0.58775(14) 0.39783(7) 0.0157(3) Uani 1 2 i d . . .
C71 C 0.29729(17) 0.59736(13) 0.38523(7) 0.0160(3) Uani 1 2 i d . . .
C21 C 0.72712(16) 0.11782(13) 0.90567(7) 0.0137(3) Uani 1 2 i d . . .
C11 C 0.84144(17) -0.07396(13) 0.88016(7) 0.0150(3) Uani 1 2 i d . . .
C66 C 0.85635(18) 0.50185(14) 0.39301(7) 0.0182(3) Uani 1 2 i d . . .
H66 H 0.8743 0.4552 0.4237 0.022 Uiso 1 2 i calc R . .
C32 C 1.14235(18) 0.13809(14) 0.84124(7) 0.0176(3) Uani 1 2 i d . . .
H32 H 1.0532 0.1699 0.8440 0.021 Uiso 1 2 i calc R . .
C45 C 1.11685(19) 0.43741(14) 0.89872(7) 0.0188(4) Uani 1 2 i d . . .
H45 H 1.1799 0.4847 0.8848 0.023 Uiso 1 2 i calc R . .
C76 C 0.16377(18) 0.63048(15) 0.39697(7) 0.0198(4) Uani 1 2 i d . . .
H76 H 0.1118 0.5905 0.4226 0.024 Uiso 1 2 i calc R . .
N2 N 1.19214(16) -0.15722(12) 0.94063(7) 0.0224(3) Uani 1 2 i d . . .
C23 C 0.68218(18) 0.23910(14) 0.82855(7) 0.0195(4) Uani 1 2 i d . . .
H23 H 0.6961 0.2583 0.7913 0.023 Uiso 1 2 i calc R . .
C25 C 0.58077(17) 0.27258(14) 0.91329(8) 0.0181(3) Uani 1 2 i d . . .
H25 H 0.5247 0.3147 0.9350 0.022 Uiso 1 2 i calc R . .
C63 C 0.80677(19) 0.63546(14) 0.30318(7) 0.0193(4) Uani 1 2 i d . . .
H63 H 0.7887 0.6819 0.2724 0.023 Uiso 1 2 i calc R . .
C42 C 0.93544(18) 0.29892(13) 0.94048(7) 0.0164(3) Uani 1 2 i d . . .
H42 H 0.8726 0.2522 0.9553 0.020 Uiso 1 2 i calc R . .
C1 C 0.67134(17) -0.05469(13) 0.97526(7) 0.0156(3) Uani 1 2 i d . . .
H1A H 0.6284 -0.0061 0.9995 0.019 Uiso 1 2 i calc R . .
H1B H 0.6029 -0.0685 0.9500 0.019 Uiso 1 2 i calc R . .
C41 C 1.07135(17) 0.26641(13) 0.93490(7) 0.0141(3) Uani 1 2 i d . . .
C26 C 0.64352(17) 0.18177(13) 0.93638(7) 0.0158(3) Uani 1 2 i d . . .
H26 H 0.6295 0.1628 0.9736 0.019 Uiso 1 2 i calc R . .
C3 C 0.81716(17) 0.58987(14) 0.50780(7) 0.0166(3) Uani 1 2 i d . . .
H3A H 0.8638 0.5213 0.5057 0.020 Uiso 1 2 i calc R . .
H3B H 0.8836 0.6411 0.4976 0.020 Uiso 1 2 i calc R . .
C46 C 1.16236(18) 0.33742(13) 0.91376(7) 0.0175(3) Uani 1 2 i d . . .
H46 H 1.2560 0.3166 0.9098 0.021 Uiso 1 2 i calc R . .
C56 C 0.51744(19) 0.79395(14) 0.44042(8) 0.0200(4) Uani 1 2 i d . . .
H56 H 0.4436 0.7524 0.4403 0.024 Uiso 1 2 i calc R . .
C4 C 0.23802(18) 0.39995(14) 0.43508(7) 0.0176(3) Uani 1 2 i d . . .
H4A H 0.1650 0.4207 0.4096 0.021 Uiso 1 2 i calc R . .
H4B H 0.2686 0.3278 0.4314 0.021 Uiso 1 2 i calc R . .
C72 C 0.37141(18) 0.65910(14) 0.34797(7) 0.0185(3) Uani 1 2 i d . . .
H72 H 0.4634 0.6389 0.3394 0.022 Uiso 1 2 i calc R . .
C64 C 0.89610(18) 0.54990(14) 0.29827(7) 0.0190(4) Uani 1 2 i d . . .
C81 C 0.45563(18) 0.42203(14) 0.35922(7) 0.0172(3) Uani 1 2 i d . . .
C51 C 0.64607(18) 0.74889(13) 0.45170(7) 0.0157(3) Uani 1 2 i d . . .
C2 C 1.27994(17) 0.15350(13) 0.99228(7) 0.0160(3) Uani 1 2 i d . . .
H2A H 1.3543 0.1777 0.9678 0.019 Uiso 1 2 i calc R . .
H2B H 1.2539 0.2064 1.0167 0.019 Uiso 1 2 i calc R . .
C24 C 0.59875(18) 0.30251(14) 0.85904(7) 0.0180(3) Uani 1 2 i d . . .
C62 C 0.74374(18) 0.65453(14) 0.35175(7) 0.0175(3) Uani 1 2 i d . . .
H62 H 0.6837 0.7139 0.3538 0.021 Uiso 1 2 i calc R . .
C33 C 1.19937(19) 0.12101(14) 0.79123(7) 0.0189(4) Uani 1 2 i d . . .
H33 H 1.1482 0.1411 0.7603 0.023 Uiso 1 2 i calc R . .
C43 C 0.89012(18) 0.39940(13) 0.92463(7) 0.0179(3) Uani 1 2 i d . . .
H43 H 0.7963 0.4200 0.9282 0.021 Uiso 1 2 i calc R . .
N4 N 0.72083(18) 0.32027(13) 0.48510(7) 0.0276(4) Uani 1 2 i d . . .
C65 C 0.91935(18) 0.48345(14) 0.34404(7) 0.0190(4) Uani 1 2 i d . . .
H65 H 0.9795 0.4242 0.3418 0.023 Uiso 1 2 i calc R . .
C67 C 0.9677(2) 0.53389(16) 0.24526(8) 0.0247(4) Uani 1 2 i d . . .
H67A H 0.9011 0.5458 0.2166 0.030 Uiso 1 2 i calc R . .
H67B H 1.0057 0.4622 0.2461 0.030 Uiso 1 2 i calc R . .
C54 C 0.6010(2) 0.96275(14) 0.42862(8) 0.0223(4) Uani 1 2 i d . . .
C74 C 0.17712(19) 0.78189(14) 0.33436(7) 0.0198(4) Uani 1 2 i d . . .
C73 C 0.31209(19) 0.74964(14) 0.32332(7) 0.0197(4) Uani 1 2 i d . . .
H73 H 0.3646 0.7906 0.2984 0.024 Uiso 1 2 i calc R . .
C38 C 1.5244(2) 0.00034(17) 0.72643(9) 0.0300(5) Uani 1 2 i d . . .
H38A H 1.5133 -0.0694 0.7424 0.045 Uiso 1 2 i calc R . .
H38B H 1.5918 0.0306 0.7459 0.045 Uiso 1 2 i calc R . .
H38C H 1.5549 -0.0008 0.6888 0.045 Uiso 1 2 i calc R . .
C55 C 0.4954(2) 0.89951(15) 0.42926(8) 0.0237(4) Uani 1 2 i d . . .
H55 H 0.4065 0.9286 0.4220 0.028 Uiso 1 2 i calc R . .
C44 C 0.97957(19) 0.46997(13) 0.90369(7) 0.0173(3) Uani 1 2 i d . . .
C36 C 1.34393(19) 0.06262(15) 0.88174(8) 0.0220(4) Uani 1 2 i d . . .
H36 H 1.3946 0.0416 0.9127 0.026 Uiso 1 2 i calc R . .
C53 C 0.7294(2) 0.91714(14) 0.43948(8) 0.0220(4) Uani 1 2 i d . . .
H53 H 0.8034 0.9586 0.4390 0.026 Uiso 1 2 i calc R . .
C28 C 0.4265(2) 0.38160(16) 0.79309(8) 0.0267(4) Uani 1 2 i d . . .
H28A H 0.3565 0.3408 0.8112 0.040 Uiso 1 2 i calc R . .
H28B H 0.4722 0.3449 0.7646 0.040 Uiso 1 2 i calc R . .
H28C H 0.3845 0.4470 0.7775 0.040 Uiso 1 2 i calc R . .
C27 C 0.5295(2) 0.40041(14) 0.83339(8) 0.0241(4) Uani 1 2 i d . . .
H27A H 0.5987 0.4430 0.8151 0.029 Uiso 1 2 i calc R . .
H27B H 0.4831 0.4387 0.8617 0.029 Uiso 1 2 i calc R . .
C82 C 0.5878(2) 0.37820(16) 0.35899(8) 0.0245(4) Uani 1 2 i d . . .
H82 H 0.6426 0.3828 0.3886 0.029 Uiso 1 2 i calc R . .
C22 C 0.74523(18) 0.14881(14) 0.85122(7) 0.0172(3) Uani 1 2 i d . . .
H22 H 0.8017 0.1073 0.8294 0.021 Uiso 1 2 i calc R . .
C31 C 1.21411(17) 0.10924(13) 0.88757(7) 0.0146(3) Uani 1 2 i d . . .
C34 C 1.33052(19) 0.07489(15) 0.78538(8) 0.0218(4) Uani 1 2 i d . . .
C52 C 0.75221(19) 0.81264(14) 0.45097(8) 0.0203(4) Uani 1 2 i d . . .
H52 H 0.8412 0.7839 0.4585 0.024 Uiso 1 2 i calc R . .
C47 C 0.9323(2) 0.57972(14) 0.88750(8) 0.0221(4) Uani 1 2 i d . . .
H47A H 0.8325 0.5858 0.8850 0.027 Uiso 1 2 i calc R . .
H47B H 0.9721 0.6012 0.8516 0.027 Uiso 1 2 i calc R . .
C86 C 0.3793(2) 0.41605(15) 0.31453(8) 0.0219(4) Uani 1 2 i d . . .
H86 H 0.2890 0.4462 0.3135 0.026 Uiso 1 2 i calc R . .
C13 C 0.7640(2) -0.18121(16) 0.81747(9) 0.0267(4) Uani 1 2 i d . . .
H13 H 0.6942 -0.2183 0.8062 0.032 Uiso 1 2 i calc R . .
C84 C 0.5654(2) 0.32013(15) 0.27181(8) 0.0237(4) Uani 1 2 i d . . .
C68 C 1.0810(2) 0.60400(18) 0.23193(8) 0.0296(5) Uani 1 2 i d . . .
H68A H 1.0434 0.6751 0.2297 0.044 Uiso 1 2 i calc R . .
H68B H 1.1250 0.5900 0.1975 0.044 Uiso 1 2 i calc R . .
H68C H 1.1477 0.5922 0.2600 0.044 Uiso 1 2 i calc R . .
C16 C 0.96607(18) -0.07506(13) 0.85195(7) 0.0175(3) Uani 1 2 i d . . .
H16 H 1.0368 -0.0395 0.8638 0.021 Uiso 1 2 i calc R . .
C75 C 0.10435(19) 0.72092(15) 0.37201(8) 0.0210(4) Uani 1 2 i d . . .
H75 H 0.0126 0.7414 0.3808 0.025 Uiso 1 2 i calc R . .
C77 C 0.1143(2) 0.87780(16) 0.30398(9) 0.0274(4) Uani 1 2 i d . . .
H77A H 0.0978 0.8627 0.2672 0.033 Uiso 1 2 i calc R . .
H77B H 0.1808 0.9303 0.3011 0.033 Uiso 1 2 i calc R . .
C78 C -0.0178(2) 0.92256(16) 0.32824(8) 0.0263(4) Uani 1 2 i d . . .
H78A H -0.0856 0.8721 0.3306 0.039 Uiso 1 2 i calc R . .
H78B H -0.0506 0.9836 0.3056 0.039 Uiso 1 2 i calc R . .
H78C H -0.0024 0.9408 0.3642 0.039 Uiso 1 2 i calc R . .
C85 C 0.4340(2) 0.36645(15) 0.27157(8) 0.0238(4) Uani 1 2 i d . . .
H85 H 0.3807 0.3640 0.2413 0.029 Uiso 1 2 i calc R . .
C12 C 0.74081(19) -0.12816(14) 0.86179(8) 0.0216(4) Uani 1 2 i d . . .
H12 H 0.6549 -0.1285 0.8801 0.026 Uiso 1 2 i calc R . .
C58 C 0.4406(2) 1.12602(16) 0.41519(9) 0.0315(5) Uani 1 2 i d . . .
H58A H 0.3897 1.0976 0.3885 0.047 Uiso 1 2 i calc R . .
H58B H 0.4422 1.1998 0.4063 0.047 Uiso 1 2 i calc R . .
H58C H 0.3968 1.1121 0.4507 0.047 Uiso 1 2 i calc R . .
C15 C 0.9882(2) -0.12747(14) 0.80674(8) 0.0217(4) Uani 1 2 i d . . .
H15 H 1.0734 -0.1262 0.7879 0.026 Uiso 1 2 i calc R . .
C14 C 0.8882(2) -0.18152(15) 0.78878(8) 0.0239(4) Uani 1 2 i d . . .
C35 C 1.4012(2) 0.04606(17) 0.83161(8) 0.0265(4) Uani 1 2 i d . . .
H35 H 1.4905 0.0144 0.8289 0.032 Uiso 1 2 i calc R . .
C17 C 0.9100(2) -0.23896(18) 0.73985(9) 0.0333(5) Uani 1 2 i d . . .
H17A H 0.8790 -0.3082 0.7484 0.040 Uiso 1 2 i calc R . .
H17B H 1.0082 -0.2462 0.7304 0.040 Uiso 1 2 i calc R . .
C87 C 0.6256(2) 0.26550(16) 0.22513(9) 0.0288(4) Uani 1 2 i d . . .
H87A H 0.5513 0.2436 0.2051 0.035 Uiso 1 2 i calc R . .
H87B H 0.6810 0.2036 0.2391 0.035 Uiso 1 2 i calc R . .
C57 C 0.5840(2) 1.07741(15) 0.41541(10) 0.0312(5) Uani 1 2 i d . . .
H57A H 0.6344 1.1091 0.4416 0.037 Uiso 1 2 i calc R . .
H57B H 0.6272 1.0944 0.3796 0.037 Uiso 1 2 i calc R . .
C37 C 1.3906(2) 0.06296(19) 0.72970(8) 0.0321(5) Uani 1 2 i d . . .
H37A H 1.3242 0.0315 0.7096 0.039 Uiso 1 2 i calc R . .
H37B H 1.4024 0.1318 0.7113 0.039 Uiso 1 2 i calc R . .
C48 C 0.9725(2) 0.65024(15) 0.92731(9) 0.0290(4) Uani 1 2 i d . . .
H48A H 1.0716 0.6478 0.9281 0.043 Uiso 1 2 i calc R . .
H48B H 0.9354 0.6281 0.9631 0.043 Uiso 1 2 i calc R . .
H48C H 0.9365 0.7201 0.9164 0.043 Uiso 1 2 i calc R . .
C83 C 0.6411(2) 0.32766(17) 0.31608(9) 0.0279(4) Uani 1 2 i d . . .
H83 H 0.7314 0.2976 0.3171 0.033 Uiso 1 2 i calc R . .
C88 C 0.7135(2) 0.33173(18) 0.18706(9) 0.0338(5) Uani 1 2 i d . . .
H88A H 0.6587 0.3923 0.1723 0.051 Uiso 1 2 i calc R . .
H88B H 0.7501 0.2929 0.1578 0.051 Uiso 1 2 i calc R . .
H88C H 0.7883 0.3527 0.2065 0.051 Uiso 1 2 i calc R . .
C18 C 0.8352(3) -0.18634(19) 0.69177(9) 0.0415(6) Uani 1 2 i d . . .
H18A H 0.8694 -0.1193 0.6817 0.062 Uiso 1 2 i calc R . .
H18B H 0.7380 -0.1779 0.7010 0.062 Uiso 1 2 i calc R . .
H18C H 0.8498 -0.2279 0.6616 0.062 Uiso 1 2 i calc R . .
C101 C -0.0798(11) -0.0283(8) 0.5488(4) 0.039(3) Uani 0.50 2 i d PG A -1
H10A H -0.1376 -0.0389 0.5798 0.047 Uiso 0.50 2 i calc PR A -1
C102 C -0.0831(9) 0.0668(7) 0.5194(4) 0.0287(17) Uani 0.50 2 i d PG A -1
H10B H -0.1431 0.1212 0.5302 0.034 Uiso 0.50 2 i calc PR A -1
C103 C 0.0014(9) 0.0823(7) 0.4740(4) 0.0260(16) Uani 0.50 2 i d PG A -1
C104 C 0.0893(9) 0.0028(7) 0.4582(4) 0.0281(17) Uani 0.50 2 i d PG A -1
H10C H 0.1471 0.0134 0.4272 0.034 Uiso 0.50 2 i calc PR A -1
C105 C 0.0925(11) -0.0923(7) 0.4876(5) 0.043(3) Uani 0.50 2 i d PG A -1
H10D H 0.1525 -0.1467 0.4768 0.051 Uiso 0.50 2 i calc PR A -1
C106 C 0.0080(12) -0.1078(7) 0.5330(5) 0.038(2) Uani 0.50 2 i d PG A -1
H10E H 0.0102 -0.1728 0.5531 0.045 Uiso 0.50 2 i calc PR A -1
C107 C -0.0019(5) 0.1845(4) 0.4409(2) 0.0333(10) Uani 0.50 2 i d P A -1
H10F H -0.0560 0.2354 0.4601 0.050 Uiso 0.50 2 i calc PR A -1
H10G H -0.0425 0.1792 0.4065 0.050 Uiso 0.50 2 i calc PR A -1
H10H H 0.0907 0.2053 0.4344 0.050 Uiso 0.50 2 i calc PR A -1
C91 C 0.5093(4) 0.5603(3) 0.97395(14) 0.0374(12) Uani 0.50 2 i d PG B -2
C92 C 0.6198(3) 0.5148(3) 1.00208(15) 0.0303(16) Uani 0.50 2 i d PG B -2
H92A H 0.7042 0.5446 0.9982 0.036 Uiso 0.50 2 i calc PR B -2
C93 C 0.6067(4) 0.4258(3) 1.03589(14) 0.0460(15) Uani 0.50 2 i d PG B -2
H93A H 0.6821 0.3947 1.0551 0.055 Uiso 0.50 2 i calc PR B -2
C94 C 0.4831(5) 0.3822(3) 1.04157(16) 0.059(2) Uani 0.50 2 i d PG B -2
H94A H 0.4742 0.3213 1.0647 0.071 Uiso 0.50 2 i calc PR B -2
C95 C 0.3727(4) 0.4276(3) 1.01345(18) 0.0478(16) Uani 0.50 2 i d PG B -2
H95A H 0.2883 0.3978 1.0173 0.057 Uiso 0.50 2 i calc PR B -2
C96 C 0.3858(3) 0.5166(3) 0.97964(16) 0.040(2) Uani 0.50 2 i d PG B -2
H96A H 0.3104 0.5477 0.9604 0.048 Uiso 0.50 2 i calc PR B -2
C97 C 0.5224(9) 0.6561(6) 0.9369(3) 0.0556(18) Uani 0.50 2 i d P B -2
H97A H 0.5986 0.6916 0.9473 0.083 Uiso 0.50 2 i calc PR B -2
H97B H 0.4386 0.7005 0.9392 0.083 Uiso 0.50 2 i calc PR B -2
H97C H 0.5384 0.6388 0.9001 0.083 Uiso 0.50 2 i calc PR B -2

loop_
_atom_site_aniso_label
_atom_site_aniso_U_11
_atom_site_aniso_U_22
_atom_site_aniso_U_33
_atom_site_aniso_U_23
_atom_site_aniso_U_13
_atom_site_aniso_U_12
Mo1 0.00835(9) 0.01091(9) 0.01185(10) 0.00048(7) -0.00032(7) -0.00060(7)
Mo2 0.01039(9) 0.01329(10) 0.01245(10) 0.00054(7) -0.00086(7) -0.00089(7)
P4 0.0131(2) 0.0166(2) 0.0129(2) 0.00012(16) -0.00145(15) -0.00189(16)
P1 0.01030(19) 0.0134(2) 0.0129(2) 0.00092(15) -0.00104(15) -0.00084(15)
P2 0.01020(19) 0.01231(19) 0.0137(2) 0.00107(15) -0.00006(15) -0.00116(15)
P3 0.01222(19) 0.0147(2) 0.0137(2) 0.00075(16) -0.00022(15) -0.00129(16)
N1 0.0146(7) 0.0148(7) 0.0153(7) 0.0014(6) -0.0030(5) -0.0017(6)
N3 0.0194(7) 0.0184(7) 0.0162(7) 0.0021(6) -0.0002(6) -0.0041(6)
C61 0.0134(8) 0.0195(8) 0.0146(8) -0.0010(6) 0.0003(6) -0.0045(6)
C71 0.0152(8) 0.0189(8) 0.0140(8) -0.0006(6) -0.0034(6) -0.0024(7)
C21 0.0108(7) 0.0148(8) 0.0154(8) 0.0000(6) -0.0020(6) -0.0012(6)
C11 0.0166(8) 0.0130(8) 0.0150(8) 0.0000(6) -0.0035(6) 0.0009(6)
C66 0.0169(8) 0.0202(9) 0.0171(8) 0.0015(7) -0.0011(7) -0.0022(7)
C32 0.0137(8) 0.0197(9) 0.0194(9) -0.0025(7) -0.0016(6) 0.0002(7)
C45 0.0206(9) 0.0161(8) 0.0196(9) 0.0019(7) 0.0011(7) -0.0054(7)
C76 0.0178(8) 0.0244(9) 0.0165(8) 0.0020(7) 0.0008(7) -0.0037(7)
N2 0.0211(8) 0.0222(8) 0.0235(8) -0.0029(6) -0.0005(6) 0.0024(6)
C23 0.0190(9) 0.0211(9) 0.0180(9) 0.0007(7) -0.0002(7) -0.0026(7)
C25 0.0125(8) 0.0180(8) 0.0238(9) -0.0029(7) -0.0014(7) 0.0002(6)
C63 0.0202(9) 0.0222(9) 0.0156(8) -0.0003(7) 0.0002(7) -0.0043(7)
C42 0.0155(8) 0.0159(8) 0.0179(8) -0.0008(6) -0.0001(6) -0.0023(6)
C1 0.0106(7) 0.0200(8) 0.0155(8) 0.0023(6) -0.0003(6) -0.0027(6)
C41 0.0153(8) 0.0139(8) 0.0132(8) -0.0013(6) -0.0019(6) -0.0005(6)
C26 0.0130(8) 0.0188(8) 0.0157(8) -0.0009(6) 0.0001(6) -0.0027(6)
C3 0.0125(8) 0.0202(8) 0.0166(8) 0.0020(7) -0.0016(6) -0.0029(6)
C46 0.0154(8) 0.0167(8) 0.0197(9) 0.0003(7) 0.0011(7) -0.0016(7)
C56 0.0183(9) 0.0188(9) 0.0224(9) 0.0011(7) 0.0004(7) -0.0032(7)
C4 0.0157(8) 0.0183(8) 0.0192(9) -0.0006(7) -0.0021(7) -0.0046(7)
C72 0.0147(8) 0.0214(9) 0.0193(9) -0.0004(7) -0.0004(7) -0.0025(7)
C64 0.0172(8) 0.0212(9) 0.0194(9) -0.0036(7) 0.0011(7) -0.0056(7)
C81 0.0192(8) 0.0172(8) 0.0154(8) -0.0010(6) 0.0016(7) -0.0051(7)
C51 0.0189(8) 0.0155(8) 0.0125(8) 0.0000(6) 0.0005(6) -0.0019(7)
C2 0.0127(8) 0.0177(8) 0.0177(8) 0.0015(7) -0.0020(6) -0.0049(6)
C24 0.0140(8) 0.0162(8) 0.0233(9) 0.0018(7) -0.0044(7) -0.0017(6)
C62 0.0163(8) 0.0175(8) 0.0185(9) 0.0000(7) -0.0014(7) -0.0022(7)
C33 0.0196(9) 0.0209(9) 0.0161(8) -0.0001(7) -0.0024(7) -0.0018(7)
C43 0.0160(8) 0.0164(8) 0.0211(9) -0.0035(7) -0.0017(7) 0.0016(7)
N4 0.0272(9) 0.0241(9) 0.0293(9) 0.0019(7) 0.0024(7) 0.0040(7)
C65 0.0153(8) 0.0196(9) 0.0222(9) -0.0032(7) 0.0015(7) -0.0007(7)
C67 0.0275(10) 0.0273(10) 0.0194(9) -0.0046(8) 0.0035(8) -0.0026(8)
C54 0.0269(10) 0.0174(9) 0.0219(9) -0.0011(7) 0.0021(7) -0.0008(7)
C74 0.0220(9) 0.0188(9) 0.0182(9) 0.0005(7) -0.0040(7) 0.0006(7)
C73 0.0183(9) 0.0215(9) 0.0191(9) 0.0016(7) 0.0010(7) -0.0056(7)
C38 0.0306(11) 0.0317(11) 0.0253(10) -0.0013(8) 0.0113(8) 0.0028(9)
C55 0.0204(9) 0.0215(9) 0.0277(10) 0.0025(8) -0.0010(8) 0.0014(7)
C44 0.0233(9) 0.0135(8) 0.0152(8) -0.0022(6) -0.0034(7) 0.0008(7)
C36 0.0176(9) 0.0294(10) 0.0169(9) 0.0028(7) -0.0007(7) 0.0050(7)
C53 0.0231(9) 0.0203(9) 0.0239(10) -0.0041(7) 0.0007(7) -0.0066(7)
C28 0.0234(10) 0.0289(10) 0.0256(10) 0.0025(8) -0.0052(8) 0.0065(8)
C27 0.0241(10) 0.0176(9) 0.0292(10) 0.0033(8) -0.0057(8) 0.0026(7)
C82 0.0190(9) 0.0335(11) 0.0216(10) -0.0054(8) -0.0006(7) -0.0027(8)
C22 0.0157(8) 0.0180(8) 0.0173(8) -0.0009(7) 0.0009(6) 0.0000(7)
C31 0.0141(8) 0.0132(8) 0.0162(8) 0.0005(6) 0.0019(6) -0.0032(6)
C34 0.0206(9) 0.0256(10) 0.0180(9) 0.0007(7) 0.0035(7) -0.0004(7)
C52 0.0181(9) 0.0207(9) 0.0222(9) -0.0023(7) -0.0009(7) -0.0023(7)
C47 0.0267(10) 0.0164(9) 0.0223(9) 0.0010(7) -0.0024(7) 0.0021(7)
C86 0.0213(9) 0.0249(9) 0.0199(9) -0.0031(7) -0.0023(7) -0.0013(7)
C13 0.0251(10) 0.0248(10) 0.0327(11) -0.0109(8) -0.0096(8) -0.0019(8)
C84 0.0267(10) 0.0217(9) 0.0233(10) -0.0045(7) 0.0072(8) -0.0074(8)
C68 0.0250(10) 0.0420(12) 0.0218(10) -0.0034(9) 0.0061(8) -0.0065(9)
C16 0.0178(8) 0.0165(8) 0.0182(9) -0.0008(7) -0.0019(7) -0.0012(7)
C75 0.0158(8) 0.0243(9) 0.0217(9) 0.0009(7) 0.0005(7) 0.0003(7)
C77 0.0245(10) 0.0251(10) 0.0299(11) 0.0062(8) 0.0007(8) 0.0019(8)
C78 0.0276(10) 0.0261(10) 0.0243(10) -0.0025(8) -0.0052(8) 0.0051(8)
C85 0.0278(10) 0.0248(10) 0.0205(9) -0.0052(8) -0.0026(8) -0.0076(8)
C12 0.0170(8) 0.0223(9) 0.0261(10) -0.0042(7) -0.0044(7) -0.0007(7)
C58 0.0353(12) 0.0222(10) 0.0349(12) -0.0009(9) 0.0057(9) 0.0048(9)
C15 0.0218(9) 0.0224(9) 0.0198(9) -0.0017(7) -0.0005(7) 0.0042(7)
C14 0.0288(10) 0.0211(9) 0.0220(10) -0.0080(7) -0.0075(8) 0.0075(8)
C35 0.0185(9) 0.0368(11) 0.0220(10) -0.0018(8) 0.0019(7) 0.0094(8)
C17 0.0370(12) 0.0334(12) 0.0314(12) -0.0165(9) -0.0063(9) 0.0058(9)
C87 0.0312(11) 0.0277(10) 0.0287(11) -0.0094(8) 0.0073(9) -0.0046(9)
C57 0.0315(11) 0.0184(9) 0.0423(13) 0.0007(9) 0.0031(9) -0.0012(8)
C37 0.0266(11) 0.0484(14) 0.0193(10) -0.0031(9) 0.0045(8) 0.0059(9)
C48 0.0323(11) 0.0169(9) 0.0379(12) -0.0053(8) -0.0027(9) 0.0012(8)
C83 0.0193(9) 0.0351(11) 0.0295(11) -0.0081(9) 0.0037(8) 0.0000(8)
C88 0.0395(12) 0.0323(11) 0.0284(11) -0.0040(9) 0.0115(9) -0.0005(9)
C18 0.0690(18) 0.0323(12) 0.0247(11) -0.0084(9) -0.0093(11) -0.0022(12)
C101 0.038(4) 0.050(6) 0.030(4) 0.004(4) -0.009(3) -0.021(4)
C102 0.019(3) 0.044(5) 0.025(3) -0.010(3) 0.001(2) -0.008(3)
C103 0.025(3) 0.026(5) 0.028(4) 0.001(3) -0.008(3) -0.007(3)
C104 0.026(3) 0.035(5) 0.024(4) -0.007(3) -0.006(3) -0.001(3)
C105 0.048(4) 0.029(4) 0.054(5) -0.009(3) -0.028(4) 0.000(3)
C106 0.044(4) 0.032(5) 0.039(4) 0.007(4) -0.024(3) -0.014(3)
C107 0.028(2) 0.029(2) 0.042(3) 0.000(2) -0.0005(19) -0.0030(18)
C91 0.033(3) 0.047(3) 0.037(3) -0.027(2) -0.001(2) -0.002(2)
C92 0.017(2) 0.046(4) 0.031(3) -0.017(3) -0.001(2) -0.004(2)
C93 0.044(3) 0.061(4) 0.034(3) -0.017(3) 0.000(2) -0.002(3)
C94 0.091(6) 0.051(5) 0.038(4) -0.018(4) 0.019(4) -0.012(5)
C95 0.035(3) 0.055(4) 0.058(4) -0.030(3) 0.017(3) -0.013(3)
C96 0.023(3) 0.048(4) 0.053(5) -0.027(4) 0.006(3) -0.007(3)
C97 0.069(4) 0.053(4) 0.049(4) -0.017(3) -0.010(4) -0.009(3)

loop_
_geom_bond_atom_site_label_1
_geom_bond_atom_site_label_2
_geom_bond_distance
_geom_bond_site_symmetry_2
_geom_bond_publ_flag
Mo1 N1 2.0334(15) 2_757 no
Mo1 N1 2.0334(15) . yes
Mo1 P1 2.4480(4) 2_757 no
Mo1 P1 2.4480(4) . yes
Mo1 P2 2.4529(4) . yes
Mo1 P2 2.4529(4) 2_757 no
Mo2 N3 2.0239(16) 2_666 no
Mo2 N3 2.0239(16) . yes
Mo2 P4 2.4503(5) 2_666 no
Mo2 P3 2.4505(4) . yes
Mo2 P4 2.4503(4) . yes
Mo2 P3 2.4505(4) 2_666 no
N1 N2 1.117(2) . yes
N3 N4 1.116(2) . yes
P1 C1 1.8562(17) . yes
P2 C2 1.8618(17) . yes
P3 C3 1.8579(18) . yes
P4 C4 1.8636(18) . yes
P1 C11 1.8356(18) . yes
P1 C21 1.8380(17) . yes
P2 C31 1.8397(18) . yes
P2 C41 1.8326(17) . yes
P3 C51 1.8351(18) . yes
P3 C61 1.8383(18) . yes
P4 C71 1.8331(18) . yes
P4 C81 1.8414(18) . yes
C61 C66 1.394(2) . no
C61 C62 1.397(2) . no
C71 C76 1.388(2) . no
C71 C72 1.399(2) . no
C21 C22 1.394(2) . no
C21 C26 1.401(2) . no
C11 C16 1.395(2) . no
C11 C12 1.396(2) . no
C66 C65 1.389(3) . no
C66 H66 0.9500 . no
C32 C33 1.387(3) . no
C32 C31 1.394(2) . no
C32 H32 0.9500 . no
C45 C46 1.382(2) . no
C45 C44 1.397(3) . no
C45 H45 0.9500 . no
C76 C75 1.391(3) . no
C76 H76 0.9500 . no
C23 C22 1.382(2) . no
C23 C24 1.392(3) . no
C23 H23 0.9500 . no
C25 C24 1.386(3) . no
C25 C26 1.390(2) . no
C25 H25 0.9500 . no
C63 C62 1.383(3) . no
C63 C64 1.392(3) . no
C63 H63 0.9500 . no
C42 C41 1.385(2) . no
C42 C43 1.392(2) . no
C42 H42 0.9500 . no
C1 C2 1.522(2) 2_757 no
C1 H1A 0.9900 . no
C1 H1B 0.9900 . no
C41 C46 1.403(2) . no
C26 H26 0.9500 . no
C3 C4 1.527(2) 2_666 no
C3 H3A 0.9900 . no
C3 H3B 0.9900 . no
C46 H46 0.9500 . no
C56 C51 1.391(3) . no
C56 C55 1.397(3) . no
C56 H56 0.9500 . no
C4 C3 1.527(2) 2_666 no
C4 H4A 0.9900 . no
C4 H4B 0.9900 . no
C72 C73 1.389(3) . no
C72 H72 0.9500 . no
C64 C65 1.389(3) . no
C64 C67 1.507(3) . no
C81 C82 1.389(3) . no
C81 C86 1.395(3) . no
C51 C52 1.399(2) . no
C2 C1 1.522(2) 2_757 no
C2 H2A 0.9900 . no
C2 H2B 0.9900 . no
C24 C27 1.512(2) . no
C62 H62 0.9500 . no
C33 C34 1.398(3) . no
C33 H33 0.9500 . no
C43 C44 1.387(3) . no
C43 H43 0.9500 . no
C65 H65 0.9500 . no
C67 C68 1.517(3) . no
C67 H67A 0.9900 . no
C67 H67B 0.9900 . no
C54 C55 1.390(3) . no
C54 C53 1.390(3) . no
C54 C57 1.516(3) . no
C74 C75 1.392(3) . no
C74 C73 1.395(3) . no
C74 C77 1.514(3) . no
C73 H73 0.9500 . no
C38 C37 1.509(3) . no
C38 H38A 0.9800 . no
C38 H38B 0.9800 . no
C38 H38C 0.9800 . no
C55 H55 0.9500 . no
C44 C47 1.509(2) . no
C36 C35 1.389(3) . no
C36 C31 1.389(2) . no
C36 H36 0.9500 . no
C53 C52 1.385(3) . no
C53 H53 0.9500 . no
C28 C27 1.521(3) . no
C28 H28A 0.9800 . no
C28 H28B 0.9800 . no
C28 H28C 0.9800 . no
C27 H27A 0.9900 . no
C27 H27B 0.9900 . no
C82 C83 1.389(3) . no
C82 H82 0.9500 . no
C22 H22 0.9500 . no
C34 C35 1.387(3) . no
C34 C37 1.513(3) . no
C52 H52 0.9500 . no
C47 C48 1.524(3) . no
C47 H47A 0.9900 . no
C47 H47B 0.9900 . no
C86 C85 1.388(3) . no
C86 H86 0.9500 . no
C13 C12 1.378(3) . no
C13 C14 1.397(3) . no
C13 H13 0.9500 . no
C84 C83 1.386(3) . no
C84 C85 1.393(3) . no
C84 C87 1.516(3) . no
C68 H68A 0.9800 . no
C68 H68B 0.9800 . no
C68 H68C 0.9800 . no
C16 C15 1.391(3) . no
C16 H16 0.9500 . no
C75 H75 0.9500 . no
C77 C78 1.521(3) . no
C77 H77A 0.9900 . no
C77 H77B 0.9900 . no
C78 H78A 0.9800 . no
C78 H78B 0.9800 . no
C78 H78C 0.9800 . no
C85 H85 0.9500 . no
C12 H12 0.9500 . no
C58 C57 1.511(3) . no
C58 H58A 0.9800 . no
C58 H58B 0.9800 . no
C58 H58C 0.9800 . no
C15 C14 1.386(3) . no
C15 H15 0.9500 . no
C14 C17 1.510(3) . no
C35 H35 0.9500 . no
C17 C18 1.522(3) . no
C17 H17A 0.9900 . no
C17 H17B 0.9900 . no
C87 C88 1.521(3) . no
C87 H87A 0.9900 . no
C87 H87B 0.9900 . no
C57 H57A 0.9900 . no
C57 H57B 0.9900 . no
C37 H37A 0.9900 . no
C37 H37B 0.9900 . no
C48 H48A 0.9800 . no
C48 H48B 0.9800 . no
C48 H48C 0.9800 . no
C83 H83 0.9500 . no
C88 H88A 0.9800 . no
C88 H88B 0.9800 . no
C88 H88C 0.9800 . no
C18 H18A 0.9800 . no
C18 H18B 0.9800 . no
C18 H18C 0.9800 . no
C101 C102 1.3900 . no
C101 C106 1.3900 . no
C101 H10A 0.9500 . no
C102 C103 1.3900 . no
C102 H10B 0.9500 . no
C103 C104 1.3900 . no
C103 C107 1.512(9) . no
C104 C105 1.3900 . no
C104 H10C 0.9500 . no
C105 C106 1.3900 . no
C105 H10D 0.9500 . no
C106 H10E 0.9500 . no
C107 H10F 0.9800 . no
C107 H10G 0.9800 . no
C107 H10H 0.9800 . no
C91 C92 1.3900 . no
C91 C96 1.3900 . no
C91 C97 1.503(8) . no
C92 C93 1.3900 . no
C92 H92A 0.9500 . no
C93 C94 1.3900 . no
C93 H93A 0.9500 . no
C94 C95 1.3900 . no
C94 H94A 0.9500 . no
C95 C96 1.3900 . no
C95 H95A 0.9500 . no
C96 H96A 0.9500 . no
C97 H97A 0.9800 . no
C97 H97B 0.9800 . no
C97 H97C 0.9800 . no
